data_2201935
loop_
_publ_author_name
'Batsanov, Andrei S.'
'Dutton, William M.'
'Steel, Patrick G.'
'Aldous, David J.'

_publ_section_title
;
 Ethyl 3-(1-benzoyl-3-phenylaziridin-2-yl)propenoate
;
_journal_issue 4
_journal_name_full 'Acta Crystallographica Section E'
_journal_page_first o509
_journal_page_last o510
_journal_paper_doi 10.1107/S1600536803005981
_journal_volume 59
_journal_year 2003
_chemical_formula_iupac 'C20 H19 N O3'
_chemical_formula_moiety 'C20 H19 N O3'
_chemical_formula_sum 'C20 H19 N O3'
_chemical_formula_weight 321.36
_chemical_melting_point 391
_chemical_name_systematic
;
Ethyl 3-(1-benzoyl-3-phenylaziridin-2-yl)propenoate
;
_space_group_IT_number 14
_symmetry_cell_setting monoclinic
_symmetry_space_group_name_Hall '-P 2ybc'
_symmetry_space_group_name_H-M 'P 1 21/c 1'
_atom_sites_solution_hydrogens difmap
_atom_sites_solution_primary direct
_atom_sites_solution_secondary difmap
_audit_creation_method SHELXL
_cell_angle_alpha 90.00
_cell_angle_beta 93.520(10)
_cell_angle_gamma 90.00
_cell_formula_units_Z 4
_cell_length_a 10.7460(10)
_cell_length_b 14.3190(10)
_cell_length_c 10.9980(10)
_cell_measurement_reflns_used 499
_cell_measurement_temperature 150(2)
_cell_measurement_theta_max 20.89
_cell_measurement_theta_min 10.22
_cell_volume 1689.1(3)
_computing_cell_refinement SMART
_computing_data_collection 'SMART (Bruker, 1995)'
_computing_data_reduction 'SAINT (Bruker, 1995)'
_computing_molecular_graphics 'SHELXTL (Bruker, 1998)'
_computing_publication_material SHELXTL
_computing_structure_refinement 'SHELXL97 (Sheldrick, 1997)'
_computing_structure_solution 'SHELXS97 (Sheldrick, 1997)'
_diffrn_ambient_temperature 150(2)
_diffrn_detector_area_resol_mean 8
_diffrn_measured_fraction_theta_full 1.000
_diffrn_measured_fraction_theta_max 1.000
_diffrn_measurement_device_type 'SMART 1K CCD area-detector'
_diffrn_measurement_method \w
_diffrn_radiation_monochromator graphite
_diffrn_radiation_source 'fine-focus sealed tube'
_diffrn_radiation_type MoK\a
_diffrn_radiation_wavelength 0.71073
_diffrn_reflns_av_R_equivalents 0.0464
_diffrn_reflns_av_sigmaI/netI 0.0386
_diffrn_reflns_limit_h_max 13
_diffrn_reflns_limit_h_min -13
_diffrn_reflns_limit_k_max 16
_diffrn_reflns_limit_k_min -18
_diffrn_reflns_limit_l_max 14
_diffrn_reflns_limit_l_min -14
_diffrn_reflns_number 17984
_diffrn_reflns_theta_full 27.49
_diffrn_reflns_theta_max 27.49
_diffrn_reflns_theta_min 1.90
_exptl_absorpt_coefficient_mu 0.085
_exptl_absorpt_correction_T_max 1.000
_exptl_absorpt_correction_T_min 0.757
_exptl_absorpt_correction_type multi-scan
_exptl_absorpt_process_details '[SADABS (Sheldrick, 1998), before correction R~int~ = 0.054]'
_exptl_crystal_colour colourless
_exptl_crystal_density_diffrn 1.264
_exptl_crystal_density_meas ?
_exptl_crystal_density_method 'not measured'
_exptl_crystal_description block
_exptl_crystal_F_000 680
_exptl_crystal_size_max 0.4
_exptl_crystal_size_mid 0.3
_exptl_crystal_size_min 0.2
_refine_diff_density_max 0.212
_refine_diff_density_min -0.229
_refine_ls_extinction_coef 0.0099(9)
_refine_ls_extinction_expression Fc^*^=kFc[1+0.001xFc^2^\l^3^/sin(2\q)]^-1/4^
_refine_ls_extinction_method SHELXL97
_refine_ls_goodness_of_fit_ref 1.092
_refine_ls_hydrogen_treatment refall
_refine_ls_matrix_type full
_refine_ls_number_parameters 294
_refine_ls_number_reflns 3880
_refine_ls_number_restraints 0
_refine_ls_restrained_S_all 1.092
_refine_ls_R_factor_all 0.0699
_refine_ls_R_factor_gt 0.0422
_refine_ls_shift/su_max <0.001
_refine_ls_shift/su_mean 0.000
_refine_ls_structure_factor_coef Fsqd
_refine_ls_weighting_details 'calc w = 1/[\s^2^(Fo^2^)+(0.0243P)^2^+0.6441P] where P = (Fo^2^+2Fc^2^)/3'
_refine_ls_weighting_scheme calc
_refine_ls_wR_factor_gt 0.0833
_refine_ls_wR_factor_ref 0.0973
_reflns_number_gt 2850
_reflns_number_total 3880
_reflns_threshold_expression I>2\s(I)
_cod_data_source_file cv6177.cif
_cod_data_source_block I
_cod_depositor_comments
;
The following automatic conversions were performed:

'_chemical_melting_point' value '391 K' was changed to '391' - the
value should be numeric and without a unit designator.

Automatic conversion script
Id: cif_fix_values 1646 2011-03-28 12:23:43Z adriana 

The following automatic conversions were performed:

'_chemical_melting_point' value '391 K' was changed to '391' - the
value should be numeric and without a unit designator.

Automatic conversion script
Id: cif_fix_values 1715 2011-07-08 13:25:40Z adriana 

The following automatic conversions were performed:

'_exptl_crystal_density_meas' value 'not measured' was changed to '?'
- the value is perceived as not measured.

Automatic conversion script
Id: cif_fix_values 3008 2015-01-20 13:52:24Z robertas 
;
_cod_original_cell_volume 1689.1(2)
_cod_original_sg_symbol_H-M 'P 21/c'
_cod_database_code 2201935
_cod_database_fobs_code 2201935

loop_
_symmetry_equiv_pos_as_xyz
'x, y, z'
'-x, y+1/2, -z+1/2'
'-x, -y, -z'
'x, -y-1/2, z-1/2'

loop_
_atom_site_label
_atom_site_fract_x
_atom_site_fract_y
_atom_site_fract_z
_atom_site_U_iso_or_equiv
_atom_site_adp_type
_atom_site_calc_flag
_atom_site_refinement_flags
_atom_site_occupancy
_atom_site_disorder_assembly
_atom_site_disorder_group
_atom_site_type_symbol
O1 0.26714(9) 0.52785(7) 0.30593(9) 0.0305(3) Uani d . 1 . . O
O2 0.30380(10) 0.51798(8) 0.10672(10) 0.0356(3) Uani d . 1 . . O
O3 0.59806(10) 0.19502(8) 0.00123(9) 0.0360(3) Uani d . 1 . . O
N1' 0.65835(11) 0.26564(9) 0.18177(10) 0.0243(3) Uani d . 1 . . N
C1 0.33476(13) 0.50297(10) 0.21242(14) 0.0266(3) Uani d . 1 . . C
C2 0.44911(14) 0.45394(11) 0.25797(14) 0.0269(3) Uani d . 1 . . C
H2 0.4709(15) 0.4552(12) 0.3455(15) 0.033(4) Uiso d . 1 . . H
C2' 0.63614(13) 0.36121(10) 0.22540(13) 0.0255(3) Uani d . 1 . . C
H2' 0.6653(13) 0.3705(10) 0.3093(14) 0.022(4) Uiso d . 1 . . H
C3 0.52116(14) 0.40980(11) 0.18334(14) 0.0272(3) Uani d . 1 . . C
H3 0.4968(15) 0.4099(12) 0.0980(16) 0.036(5) Uiso d . 1 . . H
C3' 0.73303(14) 0.34125(11) 0.13450(14) 0.0267(3) Uani d . 1 . . C
H3' 0.7072(14) 0.3610(11) 0.0507(15) 0.029(4) Uiso d . 1 . . H
C4 0.15064(15) 0.57653(12) 0.27355(16) 0.0333(4) Uani d . 1 . . C
H41 0.1715(15) 0.6334(13) 0.2273(15) 0.036(5) Uiso d . 1 . . H
H42 0.0962(16) 0.5345(13) 0.2231(16) 0.042(5) Uiso d . 1 . . H
C5 0.09334(18) 0.59959(15) 0.39096(19) 0.0431(4) Uani d . 1 . . C
H51 0.155(2) 0.6342(16) 0.4438(19) 0.065(7) Uiso d . 1 . . H
H52 0.0702(17) 0.5406(15) 0.4310(18) 0.051(6) Uiso d . 1 . . H
H53 0.0155(18) 0.6379(13) 0.3730(16) 0.046(5) Uiso d . 1 . . H
C6 0.57468(14) 0.21469(10) 0.10577(13) 0.0263(3) Uani d . 1 . . C
C11 0.46185(13) 0.17807(10) 0.16270(13) 0.0262(3) Uani d . 1 . . C
C12 0.44962(14) 0.18199(11) 0.28769(14) 0.0278(3) Uani d . 1 . . C
H12 0.5141(14) 0.2123(11) 0.3371(14) 0.026(4) Uiso d . 1 . . H
C13 0.34666(15) 0.14153(12) 0.33770(16) 0.0355(4) Uani d . 1 . . C
H13 0.3394(16) 0.1443(13) 0.4253(17) 0.044(5) Uiso d . 1 . . H
C14 0.25607(16) 0.09719(13) 0.26331(19) 0.0420(4) Uani d . 1 . . C
H14 0.1852(18) 0.0648(13) 0.3002(17) 0.049(5) Uiso d . 1 . . H
C15 0.26706(16) 0.09426(13) 0.13910(19) 0.0443(5) Uani d . 1 . . C
H15 0.2043(19) 0.0635(14) 0.0841(18) 0.058(6) Uiso d . 1 . . H
C16 0.36941(15) 0.13438(12) 0.08820(16) 0.0370(4) Uani d . 1 . . C
H16 0.3785(16) 0.1329(13) 0.0009(17) 0.046(5) Uiso d . 1 . . H
C21 0.86940(14) 0.34048(10) 0.16850(13) 0.0266(3) Uani d . 1 . . C
C22 0.91746(15) 0.31498(11) 0.28430(15) 0.0313(4) Uani d . 1 . . C
H22 0.8612(16) 0.2982(12) 0.3477(16) 0.040(5) Uiso d . 1 . . H
C23 1.04537(16) 0.30884(12) 0.30946(17) 0.0371(4) Uani d . 1 . . C
H23 1.0780(16) 0.2913(13) 0.3906(17) 0.041(5) Uiso d . 1 . . H
C24 1.12637(16) 0.32799(12) 0.21903(18) 0.0396(4) Uani d . 1 . . C
H24 1.2144(18) 0.3227(13) 0.2361(17) 0.051(5) Uiso d . 1 . . H
C25 1.07945(16) 0.35550(13) 0.10544(17) 0.0406(4) Uani d . 1 . . C
H25 1.1355(17) 0.3725(13) 0.0426(17) 0.049(5) Uiso d . 1 . . H
C26 0.95181(16) 0.36204(12) 0.07984(15) 0.0345(4) Uani d . 1 . . C
H26 0.9160(16) 0.3805(12) 0.0004(17) 0.041(5) Uiso d . 1 . . H

loop_
_atom_site_aniso_label
_atom_site_aniso_U_11
_atom_site_aniso_U_22
_atom_site_aniso_U_33
_atom_site_aniso_U_12
_atom_site_aniso_U_13
_atom_site_aniso_U_23
O1 0.0266(5) 0.0323(6) 0.0327(6) 0.0057(4) 0.0029(4) -0.0025(5)
O2 0.0364(6) 0.0384(7) 0.0320(6) 0.0036(5) 0.0022(5) 0.0064(5)
O3 0.0422(7) 0.0432(7) 0.0226(6) 0.0052(5) 0.0025(5) -0.0040(5)
N1' 0.0259(6) 0.0256(7) 0.0218(6) 0.0017(5) 0.0038(5) 0.0003(5)
C1 0.0268(8) 0.0214(8) 0.0318(8) -0.0030(6) 0.0036(6) 0.0009(6)
C2 0.0269(8) 0.0252(8) 0.0286(8) -0.0028(6) 0.0031(6) 0.0017(6)
C2' 0.0286(8) 0.0251(8) 0.0232(8) 0.0010(6) 0.0046(6) 0.0002(6)
C3 0.0291(8) 0.0254(8) 0.0271(8) 0.0002(6) 0.0020(6) 0.0029(6)
C3' 0.0290(8) 0.0288(8) 0.0227(7) 0.0009(6) 0.0054(6) 0.0034(6)
C4 0.0271(8) 0.0293(9) 0.0433(10) 0.0061(7) -0.0002(7) -0.0027(8)
C5 0.0333(10) 0.0450(12) 0.0523(12) 0.0087(9) 0.0128(8) 0.0057(9)
C6 0.0299(8) 0.0262(8) 0.0223(7) 0.0068(6) -0.0016(6) 0.0001(6)
C11 0.0261(7) 0.0237(8) 0.0283(8) 0.0042(6) -0.0017(6) -0.0027(6)
C12 0.0262(8) 0.0278(8) 0.0292(8) -0.0006(6) 0.0000(6) -0.0010(6)
C13 0.0318(8) 0.0368(10) 0.0384(10) 0.0025(7) 0.0069(7) 0.0041(8)
C14 0.0275(9) 0.0353(10) 0.0637(13) -0.0015(7) 0.0067(8) -0.0017(9)
C15 0.0290(9) 0.0413(11) 0.0613(12) -0.0015(8) -0.0066(8) -0.0152(9)
C16 0.0335(9) 0.0398(10) 0.0369(9) 0.0060(7) -0.0045(7) -0.0127(8)
C21 0.0280(8) 0.0229(8) 0.0295(8) -0.0003(6) 0.0063(6) -0.0010(6)
C22 0.0337(8) 0.0293(8) 0.0311(8) -0.0006(7) 0.0044(6) 0.0013(7)
C23 0.0371(9) 0.0296(9) 0.0437(10) -0.0007(7) -0.0049(8) 0.0013(8)
C24 0.0276(9) 0.0276(9) 0.0637(12) -0.0030(7) 0.0025(8) -0.0056(8)
C25 0.0351(9) 0.0397(10) 0.0485(11) -0.0090(8) 0.0149(8) -0.0054(8)
C26 0.0374(9) 0.0356(9) 0.0312(9) -0.0063(7) 0.0092(7) -0.0014(7)

loop_
_atom_type_symbol
_atom_type_description
_atom_type_scat_dispersion_real
_atom_type_scat_dispersion_imag
_atom_type_scat_source
C C 0.0033 0.0016 'International Tables Vol C Tables 4.2.6.8 and 6.1.1.4'
H H 0.0000 0.0000 'International Tables Vol C Tables 4.2.6.8 and 6.1.1.4'
N N 0.0061 0.0033 'International Tables Vol C Tables 4.2.6.8 and 6.1.1.4'
O O 0.0106 0.0060 'International Tables Vol C Tables 4.2.6.8 and 6.1.1.4'

loop_
_geom_angle_atom_site_label_1
_geom_angle_atom_site_label_2
_geom_angle_atom_site_label_3
_geom_angle
_geom_angle_publ_flag
C1 O1 C4 115.89(12) yes
C6 N1' C3' 121.45(12) yes
C6 N1' C2' 124.68(12) yes
C3' N1' C2' 62.08(9) yes
O2 C1 O1 124.01(14) yes
O2 C1 C2 125.83(14) yes
O1 C1 C2 110.16(12) yes
C3 C2 C1 121.56(14) yes
C3 C2 H2 120.4(10) ?
C1 C2 H2 118.0(10) ?
C3 C2' N1' 119.17(13) yes
C3 C2' C3' 118.76(13) yes
N1' C2' C3' 58.56(9) yes
C3 C2' H2' 117.0(9) ?
N1' C2' H2' 112.9(9) ?
C3' C2' H2' 117.4(9) ?
C2 C3 C2' 122.97(14) yes
C2 C3 H3 118.1(10) ?
C2' C3 H3 118.9(10) ?
N1' C3' C21 117.27(13) yes
N1' C3' C2' 59.36(9) yes
C21 C3' C2' 122.77(13) yes
N1' C3' H3' 114.5(9) ?
C21 C3' H3' 116.9(9) ?
C2' C3' H3' 113.4(9) ?
O1 C4 C5 106.65(14) yes
O1 C4 H41 107.5(10) ?
C5 C4 H41 112.2(10) ?
O1 C4 H42 108.5(10) ?
C5 C4 H42 111.0(10) ?
H41 C4 H42 110.9(14) ?
C4 C5 H51 108.7(12) ?
C4 C5 H52 108.8(11) ?
H51 C5 H52 110.1(17) ?
C4 C5 H53 109.3(10) ?
H51 C5 H53 111.2(16) ?
H52 C5 H53 108.8(15) ?
O3 C6 N1' 121.39(14) yes
O3 C6 C11 122.10(14) yes
N1' C6 C11 116.25(12) yes
C12 C11 C16 119.43(15) ?
C12 C11 C6 121.93(13) ?
C16 C11 C6 118.55(14) ?
C11 C12 C13 119.98(15) ?
C11 C12 H12 118.1(9) ?
C13 C12 H12 122.0(9) ?
C14 C13 C12 120.25(17) ?
C14 C13 H13 120.5(11) ?
C12 C13 H13 119.2(11) ?
C15 C14 C13 119.91(17) ?
C15 C14 H14 120.1(11) ?
C13 C14 H14 119.9(11) ?
C14 C15 C16 120.32(17) ?
C14 C15 H15 121.7(12) ?
C16 C15 H15 117.9(12) ?
C15 C16 C11 120.09(16) ?
C15 C16 H16 121.3(11) ?
C11 C16 H16 118.6(11) ?
C26 C21 C22 118.85(15) ?
C26 C21 C3' 118.75(14) ?
C22 C21 C3' 122.34(13) ?
C23 C22 C21 120.38(15) ?
C23 C22 H22 119.2(10) ?
C21 C22 H22 120.3(10) ?
C22 C23 C24 120.09(17) ?
C22 C23 H23 119.7(10) ?
C24 C23 H23 120.2(10) ?
C25 C24 C23 119.73(16) ?
C25 C24 H24 120.3(12) ?
C23 C24 H24 120.0(12) ?
C24 C25 C26 120.44(16) ?
C24 C25 H25 120.5(11) ?
C26 C25 H25 119.1(11) ?
C25 C26 C21 120.47(16) ?
C25 C26 H26 122.3(10) ?
C21 C26 H26 117.2(10) ?

loop_
_geom_bond_atom_site_label_1
_geom_bond_atom_site_label_2
_geom_bond_site_symmetry_2
_geom_bond_distance
_geom_bond_publ_flag
O1 C1 . 1.3432(18) yes
O1 C4 . 1.4577(18) yes
O2 C1 . 1.2087(18) yes
O3 C6 . 1.2246(17) yes
N1' C6 . 1.3953(19) yes
N1' C3' . 1.4620(19) yes
N1' C2' . 1.4745(19) yes
C1 C2 . 1.476(2) yes
C2 C3 . 1.323(2) yes
C2 H2 . 0.976(16) ?
C2' C3 . 1.468(2) yes
C2' C3' . 1.514(2) yes
C2' H2' . 0.965(15) ?
C3 H3 . 0.958(17) ?
C3' C21 . 1.490(2) yes
C3' H3' . 0.988(16) ?
C4 C5 . 1.501(2) yes
C4 H41 . 0.994(18) ?
C4 H42 . 0.986(18) ?
C5 H51 . 0.99(2) ?
C5 H52 . 0.99(2) ?
C5 H53 . 1.009(19) ?
C6 C11 . 1.493(2) yes
C11 C12 . 1.390(2) ?
C11 C16 . 1.396(2) ?
C12 C13 . 1.392(2) ?
C12 H12 . 0.958(16) ?
C13 C14 . 1.386(2) ?
C13 H13 . 0.972(18) ?
C14 C15 . 1.379(3) ?
C14 H14 . 0.999(19) ?
C15 C16 . 1.389(3) ?
C15 H15 . 0.98(2) ?
C16 H16 . 0.971(19) ?
C21 C26 . 1.392(2) ?
C21 C22 . 1.393(2) ?
C22 C23 . 1.388(2) ?
C22 H22 . 0.980(17) ?
C23 C24 . 1.389(3) ?
C23 H23 . 0.972(18) ?
C24 C25 . 1.376(3) ?
C24 H24 . 0.956(19) ?
C25 C26 . 1.386(2) ?
C25 H25 . 0.974(19) ?
C26 H26 . 0.970(18) ?

loop_
_geom_torsion_atom_site_label_1
_geom_torsion_atom_site_label_2
_geom_torsion_atom_site_label_3
_geom_torsion_atom_site_label_4
_geom_torsion
C5 C4 O1 C1 -178.44(14)
C4 O1 C1 C2 -179.57(12)
O1 C1 C2 C3 169.28(14)
C1 C2 C3 C2' 179.34(14)
C2 C3 C2' C3' -159.78(15)
C12 C11 C6 N1' -9.4(2)
C11 C6 N1' C3' -149.00(13)
C6 N1' C3' C21 -130.75(14)
N1' C3' C21 C22 -39.0(2)
